data_1545965
loop_
_publ_author_name
'Wang, Chunyu'
'Wang, Zhonglei'
'Xie, Xiaoni'
'Yao, Xiaotong'
'Li, Guang'
'Zu, Liansuo'

_publ_section_title
;
 Total Synthesis of (+-)-Grandilodine B.
;
_journal_issue 7
_journal_name_full 'Organic letters'
_journal_page_first 1828
_journal_page_last 1830
_journal_paper_doi 10.1021/acs.orglett.7b00591
_journal_volume 19
_journal_year 2017
_chemical_formula_moiety 'C24 H25 N3 O5'
_chemical_formula_sum 'C24 H25 N3 O5'
_chemical_formula_weight 435.47
_chemical_name_systematic
;
 ? 
;
_space_group_crystal_system monoclinic
_space_group_IT_number 14
_space_group_name_Hall '-P 2ybc'
_space_group_name_H-M_alt 'P 1 21/c 1'
_symmetry_space_group_name_Hall '-P 2ybc'
_symmetry_space_group_name_H-M 'P 1 21/c 1'
_atom_sites_solution_hydrogens geom
_atom_sites_solution_primary direct
_atom_sites_solution_secondary difmap
_audit_creation_date 2016-11-22
_audit_creation_method
;
  Olex2 1.1
  (compiled 2011.02.15 svn.r1672, GUI svn.r3494)
;
_cell_angle_alpha 90.00
_cell_angle_beta 95.772(6)
_cell_angle_gamma 90.00
_cell_formula_units_Z 4
_cell_length_a 11.0916(6)
_cell_length_b 8.5446(4)
_cell_length_c 23.4141(13)
_cell_measurement_reflns_used 3452
_cell_measurement_temperature 107.3
_cell_measurement_theta_max 29.0520
_cell_measurement_theta_min 2.9507
_cell_volume 2207.8(2)
_computing_cell_refinement
;
CrysAlisPro, Agilent Technologies,
Version 1.171.35.11 (release 16-05-2011 CrysAlis171 .NET)
(compiled May 16 2011,17:55:39)
;
_computing_data_collection
;
CrysAlisPro, Agilent Technologies,
Version 1.171.35.11 (release 16-05-2011 CrysAlis171 .NET)
(compiled May 16 2011,17:55:39)
;
_computing_data_reduction
;
CrysAlisPro, Agilent Technologies,
Version 1.171.35.11 (release 16-05-2011 CrysAlis171 .NET)
(compiled May 16 2011,17:55:39)
;
_computing_molecular_graphics
;
O. V. Dolomanov, L. J. Bourhis, R. J. Gildea, J. A. K. Howard and H. Puschmann,
OLEX2: a complete structure solution, refinement and analysis program.
J. Appl. Cryst. (2009). 42, 339-341.
;
_computing_publication_material
;
O. V. Dolomanov, L. J. Bourhis, R. J. Gildea, J. A. K. Howard and H. Puschmann,
OLEX2: a complete structure solution, refinement and analysis program.
J. Appl. Cryst. (2009). 42, 339-341.
;
_computing_structure_refinement 'SHELXL-97 (Sheldrick, 1997)'
_computing_structure_solution 'A short history of SHELX (Sheldrick, 2007)/Bruker'
_diffrn_ambient_temperature 107.3
_diffrn_detector_area_resol_mean 16.0971
_diffrn_measured_fraction_theta_full 0.998
_diffrn_measured_fraction_theta_max 0.998
_diffrn_measurement_details
;
#__ type_ start__ end____ width___ exp.time_
  1 omega  -80.00  -54.00   1.0000   15.0000
omega____ theta____ kappa____ phi______ frames
    -      -15.9046  146.0000  -56.0000 26

#__ type_ start__ end____ width___ exp.time_
  2 omega  -15.00   77.00   1.0000   15.0000
omega____ theta____ kappa____ phi______ frames
    -       20.9827   19.0000   74.0000 92

#__ type_ start__ end____ width___ exp.time_
  3 omega  -47.00  -20.00   1.0000   15.0000
omega____ theta____ kappa____ phi______ frames
    -       20.9827  -77.0000   60.0000 27

#__ type_ start__ end____ width___ exp.time_
  4 omega   23.00   50.00   1.0000   15.0000
omega____ theta____ kappa____ phi______ frames
    -       20.9827  -77.0000   60.0000 27

#__ type_ start__ end____ width___ exp.time_
  5 omega    4.00   89.00   1.0000   15.0000
omega____ theta____ kappa____ phi______ frames
    -       20.9827   37.0000  -30.0000 85
;
_diffrn_measurement_device_type 'Xcalibur, Eos, Gemini'
_diffrn_measurement_method '\w scans'
_diffrn_orient_matrix_UB_11 -0.0603987000
_diffrn_orient_matrix_UB_12 -0.0205881000
_diffrn_orient_matrix_UB_13 0.0042028000
_diffrn_orient_matrix_UB_21 -0.0161835000
_diffrn_orient_matrix_UB_22 0.0034413000
_diffrn_orient_matrix_UB_23 -0.0300573000
_diffrn_orient_matrix_UB_31 0.0148312000
_diffrn_orient_matrix_UB_32 -0.0803676000
_diffrn_orient_matrix_UB_33 -0.0024059000
_diffrn_radiation_monochromator graphite
_diffrn_radiation_type 'Mo K\a'
_diffrn_radiation_wavelength 0.7107
_diffrn_reflns_av_R_equivalents 0.0294
_diffrn_reflns_av_unetI/netI 0.0429
_diffrn_reflns_limit_h_max 13
_diffrn_reflns_limit_h_min -13
_diffrn_reflns_limit_k_max 9
_diffrn_reflns_limit_k_min -10
_diffrn_reflns_limit_l_max 18
_diffrn_reflns_limit_l_min -28
_diffrn_reflns_number 9968
_diffrn_reflns_theta_full 26.00
_diffrn_reflns_theta_max 26.00
_diffrn_reflns_theta_min 2.96
_diffrn_source 'Enhance (Mo) X-ray Source'
_exptl_absorpt_coefficient_mu 0.093
_exptl_absorpt_correction_T_max 1.00000
_exptl_absorpt_correction_T_min 0.84326
_exptl_absorpt_correction_type multi-scan
_exptl_absorpt_process_details
;
CrysAlisPro, Agilent Technologies,
Version 1.171.35.11 (release 16-05-2011 CrysAlis171 .NET)
(compiled May 16 2011,17:55:39)
Empirical absorption correction using spherical harmonics,
 implemented in SCALE3 ABSPACK scaling algorithm.
;
_exptl_crystal_colour colourless
_exptl_crystal_density_diffrn 1.310
_exptl_crystal_density_method 'not measured'
_exptl_crystal_description block
_exptl_crystal_F_000 920
_exptl_crystal_size_max 0.14
_exptl_crystal_size_mid 0.13
_exptl_crystal_size_min 0.10
_refine_diff_density_max 0.238
_refine_diff_density_min -0.258
_refine_diff_density_rms 0.044
_refine_ls_extinction_method none
_refine_ls_goodness_of_fit_ref 1.034
_refine_ls_hydrogen_treatment mixed
_refine_ls_matrix_type full
_refine_ls_number_parameters 291
_refine_ls_number_reflns 4339
_refine_ls_number_restraints 0
_refine_ls_restrained_S_all 1.034
_refine_ls_R_factor_all 0.0690
_refine_ls_R_factor_gt 0.0508
_refine_ls_shift/su_max 0.000
_refine_ls_shift/su_mean 0.000
_refine_ls_structure_factor_coef Fsqd
_refine_ls_weighting_details 'calc w=1/[\s^2^(Fo^2^)+(0.0452P)^2^+0.9807P] where P=(Fo^2^+2Fc^2^)/3'
_refine_ls_weighting_scheme calc
_refine_ls_wR_factor_gt 0.1097
_refine_ls_wR_factor_ref 0.1202
_reflns_number_gt 3399
_reflns_number_total 4339
_reflns_threshold_expression >2sigma(I)
_cod_data_source_file ol7b00591_si_003.cif
_cod_data_source_block exp_4664
_cod_database_code 1545965
_reflns_odcompleteness_completeness 99.71
_reflns_odcompleteness_iscentric 1
_reflns_odcompleteness_theta 26.32

loop_
_space_group_symop_id
_space_group_symop_operation_xyz
1 'x, y, z'
2 '-x, y+1/2, -z+1/2'
3 '-x, -y, -z'
4 'x, -y-1/2, z-1/2'

loop_
_atom_site_label
_atom_site_type_symbol
_atom_site_fract_x
_atom_site_fract_y
_atom_site_fract_z
_atom_site_U_iso_or_equiv
_atom_site_adp_type
_atom_site_occupancy
_atom_site_symmetry_multiplicity
_atom_site_calc_flag
_atom_site_refinement_flags
O3 O 0.07035(11) 0.62179(15) 0.14310(6) 0.0276(3) Uani 1 1 d .
N1 N -0.22944(15) 0.80369(18) 0.30427(7) 0.0266(4) Uani 1 1 d .
O5 O -0.52329(14) 0.30723(16) -0.03443(7) 0.0432(4) Uani 1 1 d .
N3 N -0.37453(14) 0.38499(17) 0.03643(7) 0.0256(4) Uani 1 1 d .
H3 H -0.3933 0.4826 0.0374 0.031 Uiso 1 1 calc R
C5 C -0.31303(17) 0.8443(2) 0.25618(8) 0.0235(4) Uani 1 1 d .
C4 C -0.28711(17) 0.8063(2) 0.20027(8) 0.0208(4) Uani 1 1 d .
O1 O -0.17137(15) 0.76826(19) 0.39789(6) 0.0415(4) Uani 1 1 d .
O4 O 0.01746(14) 0.64521(19) 0.04816(6) 0.0420(4) Uani 1 1 d .
O2 O -0.37187(15) 0.7663(2) 0.36809(6) 0.0461(4) Uani 1 1 d .
C3 C -0.16936(17) 0.7217(2) 0.18776(8) 0.0203(4) Uani 1 1 d .
N2 N -0.04942(15) 0.95370(19) 0.14505(7) 0.0303(4) Uani 1 1 d .
C16 C -0.27900(18) 0.1485(2) 0.05106(8) 0.0263(4) Uani 1 1 d .
H16 H -0.2254 0.0699 0.0643 0.032 Uiso 1 1 calc R
C2 C -0.09761(18) 0.6644(2) 0.24424(7) 0.0240(4) Uani 1 1 d .
H2A H -0.1310 0.5656 0.2556 0.029 Uiso 1 1 calc R
H2B H -0.0137 0.6468 0.2376 0.029 Uiso 1 1 calc R
C11 C -0.12484(16) 0.5324(2) 0.10713(7) 0.0212(4) Uani 1 1 d .
C15 C -0.30682(17) 0.4878(2) 0.15837(8) 0.0229(4) Uani 1 1 d .
H15A H -0.3778 0.5392 0.1393 0.027 Uiso 1 1 calc R
H15B H -0.3146 0.4878 0.1993 0.027 Uiso 1 1 calc R
C9 C -0.36537(17) 0.8569(2) 0.15347(8) 0.0239(4) Uani 1 1 d .
H9 H -0.3488 0.8300 0.1166 0.029 Uiso 1 1 calc R
C10 C -0.19487(16) 0.5800(2) 0.14719(7) 0.0195(4) Uani 1 1 d .
C19 C -0.09889(16) 0.8480(2) 0.16235(8) 0.0212(4) Uani 1 1 d .
C6 C -0.41694(18) 0.9343(2) 0.26295(9) 0.0297(5) Uani 1 1 d .
H6 H -0.4358 0.9598 0.2996 0.036 Uiso 1 1 calc R
C14 C -0.30307(17) 0.3184(2) 0.13724(8) 0.0235(4) Uani 1 1 d .
H14A H -0.3804 0.2683 0.1410 0.028 Uiso 1 1 calc R
H14B H -0.2408 0.2611 0.1607 0.028 Uiso 1 1 calc R
C18 C -0.43282(19) 0.2812(2) 0.00008(9) 0.0307(5) Uani 1 1 d .
C7 C -0.49102(18) 0.9851(2) 0.21581(9) 0.0318(5) Uani 1 1 d .
H7 H -0.5582 1.0465 0.2210 0.038 Uiso 1 1 calc R
C12 C -0.15202(17) 0.3906(2) 0.06889(8) 0.0239(4) Uani 1 1 d .
H12A H -0.0893 0.3129 0.0782 0.029 Uiso 1 1 calc R
H12B H -0.1480 0.4218 0.0293 0.029 Uiso 1 1 calc R
C1 C -0.10277(18) 0.7826(2) 0.29246(8) 0.0258(4) Uani 1 1 d .
H1A H -0.0548 0.7455 0.3267 0.031 Uiso 1 1 calc R
H1B H -0.0695 0.8818 0.2815 0.031 Uiso 1 1 calc R
C22 C -0.00718(18) 0.6078(2) 0.09538(8) 0.0255(4) Uani 1 1 d .
C13 C -0.27604(17) 0.3142(2) 0.07403(8) 0.0222(4) Uani 1 1 d .
C8 C -0.46665(18) 0.9457(2) 0.16059(9) 0.0285(4) Uani 1 1 d .
H8 H -0.5177 0.9787 0.1289 0.034 Uiso 1 1 calc R
C20 C -0.2673(2) 0.7779(2) 0.35779(8) 0.0321(5) Uani 1 1 d .
C17 C -0.36805(19) 0.1305(2) 0.00959(9) 0.0313(5) Uani 1 1 d .
H17 H -0.3869 0.0382 -0.0104 0.038 Uiso 1 1 calc R
C23 C 0.18525(19) 0.7010(3) 0.13667(11) 0.0434(6) Uani 1 1 d .
H23A H 0.1720 0.7916 0.1119 0.052 Uiso 1 1 calc R
H23B H 0.2409 0.6307 0.1202 0.052 Uiso 1 1 calc R
C24 C 0.2352(2) 0.7500(3) 0.19571(13) 0.0590(8) Uani 1 1 d .
H24A H 0.1822 0.8258 0.2103 0.088 Uiso 1 1 calc R
H24B H 0.3141 0.7952 0.1942 0.088 Uiso 1 1 calc R
H24C H 0.2414 0.6603 0.2205 0.088 Uiso 1 1 calc R
C21 C -0.2030(3) 0.7300(4) 0.45513(10) 0.0776(11) Uani 1 1 d .
H21A H -0.2237 0.6211 0.4567 0.116 Uiso 1 1 calc R
H21B H -0.2710 0.7922 0.4636 0.116 Uiso 1 1 calc R
H21C H -0.1352 0.7514 0.4828 0.116 Uiso 1 1 calc R

loop_
_atom_site_aniso_label
_atom_site_aniso_U_11
_atom_site_aniso_U_22
_atom_site_aniso_U_33
_atom_site_aniso_U_23
_atom_site_aniso_U_13
_atom_site_aniso_U_12
O3 0.0178(7) 0.0283(7) 0.0364(8) -0.0010(6) 0.0006(6) -0.0025(6)
N1 0.0290(9) 0.0308(9) 0.0205(8) -0.0022(7) 0.0050(7) -0.0033(7)
O5 0.0450(10) 0.0290(8) 0.0493(10) -0.0110(7) -0.0265(8) 0.0071(7)
N3 0.0276(9) 0.0187(7) 0.0284(9) -0.0033(7) -0.0074(7) 0.0028(7)
C5 0.0236(10) 0.0210(9) 0.0260(10) -0.0023(8) 0.0035(8) -0.0048(8)
C4 0.0207(9) 0.0172(8) 0.0248(9) -0.0007(7) 0.0033(8) -0.0021(8)
O1 0.0457(10) 0.0578(10) 0.0204(7) 0.0008(7) 0.0010(7) -0.0181(8)
O4 0.0411(9) 0.0551(10) 0.0320(8) 0.0004(7) 0.0149(7) -0.0112(8)
O2 0.0408(10) 0.0708(11) 0.0277(8) -0.0041(8) 0.0090(7) -0.0243(9)
C3 0.0212(9) 0.0194(9) 0.0201(9) -0.0001(7) 0.0012(8) -0.0010(8)
N2 0.0279(9) 0.0269(9) 0.0356(10) 0.0024(7) 0.0010(8) -0.0010(8)
C16 0.0281(10) 0.0209(9) 0.0294(10) -0.0011(8) 0.0001(8) 0.0040(8)
C2 0.0277(10) 0.0229(9) 0.0206(9) 0.0012(8) -0.0011(8) 0.0029(8)
C11 0.0197(9) 0.0257(9) 0.0177(9) 0.0022(7) -0.0001(7) -0.0012(8)
C15 0.0216(10) 0.0240(9) 0.0233(9) 0.0001(8) 0.0039(8) -0.0022(8)
C9 0.0244(10) 0.0215(9) 0.0254(10) 0.0007(8) 0.0011(8) -0.0004(8)
C10 0.0193(9) 0.0199(8) 0.0186(9) 0.0018(7) -0.0019(7) 0.0015(8)
C19 0.0192(9) 0.0212(9) 0.0227(9) -0.0016(8) -0.0006(8) 0.0028(8)
C6 0.0290(11) 0.0305(10) 0.0314(11) -0.0060(9) 0.0119(9) -0.0023(9)
C14 0.0211(10) 0.0220(9) 0.0274(10) 0.0022(8) 0.0019(8) -0.0022(8)
C18 0.0321(11) 0.0244(10) 0.0330(11) -0.0044(8) -0.0087(9) 0.0025(9)
C7 0.0236(10) 0.0274(10) 0.0454(12) 0.0003(9) 0.0086(9) 0.0006(9)
C12 0.0228(10) 0.0279(10) 0.0211(9) -0.0030(8) 0.0018(8) 0.0015(8)
C1 0.0276(10) 0.0287(10) 0.0204(9) -0.0014(8) -0.0017(8) -0.0003(9)
C22 0.0252(10) 0.0262(10) 0.0261(10) -0.0022(8) 0.0072(8) -0.0006(8)
C13 0.0220(10) 0.0214(9) 0.0223(9) 0.0000(8) -0.0029(8) 0.0020(8)
C8 0.0238(10) 0.0243(10) 0.0369(11) 0.0039(9) 0.0016(9) 0.0016(8)
C20 0.0389(13) 0.0354(11) 0.0220(10) -0.0052(9) 0.0033(9) -0.0142(10)
C17 0.0352(12) 0.0207(9) 0.0361(12) -0.0071(9) -0.0055(9) 0.0022(9)
C23 0.0215(11) 0.0400(12) 0.0693(17) 0.0012(12) 0.0070(11) -0.0078(10)
C24 0.0295(13) 0.0456(14) 0.098(2) -0.0229(14) -0.0102(14) -0.0024(11)
C21 0.073(2) 0.136(3) 0.0221(12) 0.0124(16) -0.0011(13) -0.042(2)

loop_
_atom_type_symbol
_atom_type_description
_atom_type_scat_dispersion_real
_atom_type_scat_dispersion_imag
_atom_type_scat_source
C C 0.0033 0.0016 'International Tables Vol C Tables 4.2.6.8 and 6.1.1.4'
H H 0.0000 0.0000 'International Tables Vol C Tables 4.2.6.8 and 6.1.1.4'
N N 0.0061 0.0033 'International Tables Vol C Tables 4.2.6.8 and 6.1.1.4'
O O 0.0106 0.0060 'International Tables Vol C Tables 4.2.6.8 and 6.1.1.4'

loop_
_geom_angle_atom_site_label_1
_geom_angle_atom_site_label_2
_geom_angle_atom_site_label_3
_geom_angle
C22 O3 C23 116.49(16)
C5 N1 C1 116.02(15)
C20 N1 C5 121.51(17)
C20 N1 C1 122.38(17)
C18 N3 H3 123.5
C18 N3 C13 112.91(15)
C13 N3 H3 123.5
C4 C5 N1 120.06(17)
C4 C5 C6 118.51(18)
C6 C5 N1 121.20(17)
C5 C4 C3 122.68(16)
C9 C4 C5 119.34(17)
C9 C4 C3 117.79(16)
C20 O1 C21 114.07(19)
C4 C3 C2 110.87(15)
C4 C3 C10 112.11(14)
C10 C3 C2 108.85(14)
C19 C3 C4 102.92(14)
C19 C3 C2 108.88(15)
C19 C3 C10 113.09(15)
C13 C16 H16 124.5
C17 C16 H16 124.5
C17 C16 C13 110.95(17)
C3 C2 H2A 109.3
C3 C2 H2B 109.3
H2A C2 H2B 107.9
C1 C2 C3 111.67(15)
C1 C2 H2A 109.3
C1 C2 H2B 109.3
C10 C11 C12 124.07(16)
C10 C11 C22 124.91(16)
C22 C11 C12 110.98(15)
H15A C15 H15B 107.8
C10 C15 H15A 109.0
C10 C15 H15B 109.0
C10 C15 C14 112.73(15)
C14 C15 H15A 109.0
C14 C15 H15B 109.0
C4 C9 H9 119.2
C8 C9 C4 121.66(18)
C8 C9 H9 119.2
C11 C10 C3 125.76(16)
C11 C10 C15 120.38(16)
C15 C10 C3 113.78(14)
N2 C19 C3 174.68(19)
C5 C6 H6 119.6
C7 C6 C5 120.71(18)
C7 C6 H6 119.6
C15 C14 H14A 109.6
C15 C14 H14B 109.6
C15 C14 C13 110.31(14)
H14A C14 H14B 108.1
C13 C14 H14A 109.6
C13 C14 H14B 109.6
O5 C18 N3 126.67(18)
O5 C18 C17 126.92(18)
N3 C18 C17 106.40(17)
C6 C7 H7 119.6
C6 C7 C8 120.89(19)
C8 C7 H7 119.6
C11 C12 H12A 108.6
C11 C12 H12B 108.6
C11 C12 C13 114.76(15)
H12A C12 H12B 107.6
C13 C12 H12A 108.6
C13 C12 H12B 108.6
N1 C1 C2 109.23(15)
N1 C1 H1A 109.8
N1 C1 H1B 109.8
C2 C1 H1A 109.8
C2 C1 H1B 109.8
H1A C1 H1B 108.3
O3 C22 C11 112.32(15)
O4 C22 O3 123.51(18)
O4 C22 C11 124.09(18)
N3 C13 C16 100.66(14)
N3 C13 C14 111.26(15)
N3 C13 C12 113.37(15)
C16 C13 C14 111.36(15)
C16 C13 C12 110.92(15)
C12 C13 C14 109.10(15)
C9 C8 C7 118.87(19)
C9 C8 H8 120.6
C7 C8 H8 120.6
O1 C20 N1 110.56(18)
O2 C20 N1 125.4(2)
O2 C20 O1 124.07(19)
C16 C17 C18 108.94(17)
C16 C17 H17 125.5
C18 C17 H17 125.5
O3 C23 H23A 110.5
O3 C23 H23B 110.5
O3 C23 C24 106.2(2)
H23A C23 H23B 108.7
C24 C23 H23A 110.5
C24 C23 H23B 110.5
C23 C24 H24A 109.5
C23 C24 H24B 109.5
C23 C24 H24C 109.5
H24A C24 H24B 109.5
H24A C24 H24C 109.5
H24B C24 H24C 109.5
O1 C21 H21A 109.5
O1 C21 H21B 109.5
O1 C21 H21C 109.5
H21A C21 H21B 109.5
H21A C21 H21C 109.5
H21B C21 H21C 109.5

loop_
_geom_bond_atom_site_label_1
_geom_bond_atom_site_label_2
_geom_bond_distance
O3 C22 1.345(2)
O3 C23 1.464(2)
N1 C5 1.427(2)
N1 C1 1.470(2)
N1 C20 1.379(2)
O5 C18 1.243(2)
N3 H3 0.8600
N3 C18 1.348(2)
N3 C13 1.463(2)
C5 C4 1.406(3)
C5 C6 1.408(3)
C4 C3 1.547(2)
C4 C9 1.396(3)
O1 C20 1.349(3)
O1 C21 1.456(3)
O4 C22 1.208(2)
O2 C20 1.212(3)
C3 C2 1.552(2)
C3 C10 1.547(2)
C3 C19 1.491(3)
N2 C19 1.151(2)
C16 H16 0.9300
C16 C13 1.513(2)
C16 C17 1.323(3)
C2 H2A 0.9700
C2 H2B 0.9700
C2 C1 1.520(2)
C11 C10 1.340(2)
C11 C12 1.519(2)
C11 C22 1.505(3)
C15 H15A 0.9700
C15 H15B 0.9700
C15 C10 1.515(2)
C15 C14 1.532(2)
C9 H9 0.9300
C9 C8 1.380(3)
C6 H6 0.9300
C6 C7 1.378(3)
C14 H14A 0.9700
C14 H14B 0.9700
C14 C13 1.540(3)
C18 C17 1.481(3)
C7 H7 0.9300
C7 C8 1.389(3)
C12 H12A 0.9700
C12 H12B 0.9700
C12 C13 1.538(3)
C1 H1A 0.9700
C1 H1B 0.9700
C8 H8 0.9300
C17 H17 0.9300
C23 H23A 0.9700
C23 H23B 0.9700
C23 C24 1.496(4)
C24 H24A 0.9600
C24 H24B 0.9600
C24 H24C 0.9600
C21 H21A 0.9600
C21 H21B 0.9600
C21 H21C 0.9600

loop_
_geom_torsion_atom_site_label_1
_geom_torsion_atom_site_label_2
_geom_torsion_atom_site_label_3
_geom_torsion_atom_site_label_4
_geom_torsion
N1 C5 C4 C3 -0.4(3)
N1 C5 C4 C9 -175.31(16)
N1 C5 C6 C7 173.95(18)
O5 C18 C17 C16 -178.0(2)
N3 C18 C17 C16 1.8(2)
C5 N1 C1 C2 -54.0(2)
C5 N1 C20 O1 -169.37(16)
C5 N1 C20 O2 10.1(3)
C5 C4 C3 C2 8.7(2)
C5 C4 C3 C10 130.57(17)
C5 C4 C3 C19 -107.59(18)
C5 C4 C9 C8 1.1(3)
C5 C6 C7 C8 1.5(3)
C4 C5 C6 C7 -0.5(3)
C4 C3 C2 C1 -38.6(2)
C4 C3 C10 C11 144.85(18)
C4 C3 C10 C15 -38.5(2)
C4 C3 C19 N2 26(2)
C4 C9 C8 C7 -0.2(3)
C3 C4 C9 C8 -173.99(16)
C3 C2 C1 N1 61.5(2)
C2 C3 C10 C11 -92.1(2)
C2 C3 C10 C15 84.54(18)
C2 C3 C19 N2 -92(2)
C11 C12 C13 N3 86.58(19)
C11 C12 C13 C16 -161.03(16)
C11 C12 C13 C14 -38.0(2)
C15 C14 C13 N3 -65.29(19)
C15 C14 C13 C16 -176.72(15)
C15 C14 C13 C12 60.52(19)
C9 C4 C3 C2 -176.38(16)
C9 C4 C3 C10 -54.5(2)
C9 C4 C3 C19 67.35(19)
C10 C3 C2 C1 -162.38(15)
C10 C3 C19 N2 147(2)
C10 C11 C12 C13 7.2(3)
C10 C11 C22 O3 52.8(2)
C10 C11 C22 O4 -130.4(2)
C10 C15 C14 C13 -52.2(2)
C19 C3 C2 C1 73.93(19)
C19 C3 C10 C11 29.0(3)
C19 C3 C10 C15 -154.31(15)
C6 C5 C4 C3 174.09(16)
C6 C5 C4 C9 -0.8(3)
C6 C7 C8 C9 -1.2(3)
C14 C15 C10 C3 -156.27(15)
C14 C15 C10 C11 20.6(2)
C18 N3 C13 C16 3.8(2)
C18 N3 C13 C14 -114.34(18)
C18 N3 C13 C12 122.25(18)
C12 C11 C10 C3 178.77(16)
C12 C11 C10 C15 2.3(3)
C12 C11 C22 O3 -125.13(16)
C12 C11 C22 O4 51.7(2)
C1 N1 C5 C4 23.8(2)
C1 N1 C5 C6 -150.62(17)
C1 N1 C20 O1 14.2(3)
C1 N1 C20 O2 -166.3(2)
C22 O3 C23 C24 161.33(18)
C22 C11 C10 C3 1.1(3)
C22 C11 C10 C15 -175.34(16)
C22 C11 C12 C13 -174.87(15)
C13 N3 C18 O5 176.2(2)
C13 N3 C18 C17 -3.6(2)
C13 C16 C17 C18 0.5(2)
C20 N1 C5 C4 -152.88(18)
C20 N1 C5 C6 32.7(3)
C20 N1 C1 C2 122.65(18)
C17 C16 C13 N3 -2.5(2)
C17 C16 C13 C14 115.54(19)
C17 C16 C13 C12 -122.75(19)
C23 O3 C22 O4 6.1(3)
C23 O3 C22 C11 -177.01(15)
C21 O1 C20 N1 -175.9(2)
C21 O1 C20 O2 4.6(3)
